data_4063853
loop_
_publ_author_name
'Ransom, Paul'
'Ashley, Andrew E.'
'Brown, N. David'
'Thompson, Amber L.'
'O&#x2019;Hare, Dermot'

_publ_section_title
;
 Synthesis, Characterization, and Polymerization Studies of
 Ethylenebis(hexamethylindenyl) Complexes of Zirconium and Hafnium
;
_journal_issue 4
_journal_name_full Organometallics
_journal_page_first 800
_journal_paper_doi 10.1021/om100986j
_journal_volume 30
_journal_year 2011
_chemical_formula_moiety 'C32 H40 Cl2 Zr1'
_chemical_formula_sum 'C32 H40 Cl2 Zr'
_chemical_formula_weight 586.79
_chemical_melting_point ?
_space_group_IT_number 15
_symmetry_cell_setting monoclinic
_symmetry_space_group_name_Hall '-C 2yc'
_symmetry_space_group_name_H-M 'C 1 2/c 1'
_atom_sites_solution_hydrogens geom
_atom_sites_solution_primary direct
_audit_creation_date 08-07-28
_audit_creation_method CRYSTALS_ver_12.86
_cell_angle_alpha 90
_cell_angle_beta 129.5251(10)
_cell_angle_gamma 90
_cell_formula_units_Z 4
_cell_length_a 25.4750(5)
_cell_length_b 8.2320(2)
_cell_length_c 16.4480(4)
_cell_measurement_reflns_used 3186
_cell_measurement_temperature 150
_cell_measurement_theta_max 27
_cell_measurement_theta_min 5
_cell_volume 2660.61(11)
_computing_cell_refinement 'DENZO/SCALEPACK (Otwinowski & Minor, 1997)'
_computing_data_collection 'COLLECT (Nonius, 1997-2001).'
_computing_data_reduction 'DENZO/SCALEPACK (Otwinowski & Minor, 1997)'
_computing_molecular_graphics 'CAMERON (Watkin et al., 1996)'
_computing_publication_material 'CRYSTALS (Betteridge et al., 2003)'
_computing_structure_refinement 'CRYSTALS (Betteridge et al., 2003)'
_computing_structure_solution 'SIR92 (Altomare et al., 1994)'
_diffrn_ambient_temperature 150
_diffrn_measured_fraction_theta_full 0.992
_diffrn_measured_fraction_theta_max 0.992
_diffrn_measurement_device 'Nonius KappaCCD'
_diffrn_measurement_device_type Area
_diffrn_measurement_method \w
_diffrn_radiation_monochromator graphite
_diffrn_radiation_type 'Mo K\a'
_diffrn_radiation_wavelength 0.71073
_diffrn_reflns_av_R_equivalents 0.083
_diffrn_reflns_limit_h_max 32
_diffrn_reflns_limit_h_min -32
_diffrn_reflns_limit_k_max 10
_diffrn_reflns_limit_k_min -10
_diffrn_reflns_limit_l_max 21
_diffrn_reflns_limit_l_min -21
_diffrn_reflns_number 18506
_diffrn_reflns_theta_full 27.464
_diffrn_reflns_theta_max 27.464
_diffrn_reflns_theta_min 5.208
_diffrn_standards_number 0
_exptl_absorpt_coefficient_mu 0.634
_exptl_absorpt_correction_T_max 0.98
_exptl_absorpt_correction_T_min 0.93
_exptl_absorpt_correction_type multi-scan
_exptl_absorpt_process_details 'DENZO/SCALEPACK (Otwinowski & Minor, 1997)'
_exptl_crystal_colour clear_pale_orange
_exptl_crystal_density_diffrn 1.465
_exptl_crystal_density_meas ?
_exptl_crystal_density_method 'not measured'
_exptl_crystal_description plate
_exptl_crystal_F_000 1224
_exptl_crystal_size_max 0.08
_exptl_crystal_size_mid 0.05
_exptl_crystal_size_min 0.03
_refine_diff_density_max 1.79
_refine_diff_density_min -1.29
_refine_ls_extinction_method None
_refine_ls_goodness_of_fit_ref 1.0000
_refine_ls_hydrogen_treatment constr
_refine_ls_matrix_type full
_refine_ls_number_parameters 159
_refine_ls_number_reflns 3020
_refine_ls_number_restraints 0
_refine_ls_R_factor_all 0.0665
_refine_ls_R_factor_gt 0.0408
_refine_ls_shift/su_max 0.000589
_refine_ls_structure_factor_coef Fsqd
_refine_ls_weighting_details
;
 Method= Modified Sheldrick 
 w=1/[\s^2^(F^2^) + ( 0.04P)^2^ + 4.73P] 
 ,where P=(max(Fo^2^,0) + 2Fc^2^)/3 
;
_refine_ls_weighting_scheme calc
_refine_ls_wR_factor_all 0.0949
_refine_ls_wR_factor_gt 0.0863
_refine_ls_wR_factor_ref 0.0949
_reflns_limit_h_max 25
_reflns_limit_h_min -32
_reflns_limit_k_max 10
_reflns_limit_k_min 0
_reflns_limit_l_max 21
_reflns_limit_l_min 0
_reflns_number_gt 2238
_reflns_number_total 3021
_reflns_threshold_expression I>2.0\s(I)
_oxford_diffrn_Wilson_B_factor 1.92
_oxford_diffrn_Wilson_scale 151.16
_oxford_refine_ls_r_factor_ref 0.0665
_oxford_refine_ls_scale 0.08488(3)
_oxford_reflns_number_all 3020
_oxford_reflns_threshold_expression_ref I>-3.0\s(I)
_oxford_structure_analysis_title 5937
_cod_data_source_file om100986j_si_002.cif
_cod_data_source_block rac-2
_cod_depositor_comments
;
The following automatic conversions were performed:

'_chemical_melting_point' value 'not measured' was changed to '?' -
the value is undefined or not given.

'_symmetry_cell_setting' value
'Monoclinic' changed to 'monoclinic' according to
/home/saulius/struct/CIF-dictionaries/cif_core.dic dictionary named
'cif_core.dic' version 2.4.1 from 2010-06-29.

Automatic conversion script
Id: cif_fix_values 1715 2011-07-08 13:25:40Z adriana 

The following automatic conversions were performed:

'_exptl_crystal_density_meas' value 'not measured' was changed to '?'
- the value is perceived as not measured.

Automatic conversion script
Id: cif_fix_values 3008 2015-01-20 13:52:24Z robertas 
;
_cod_original_sg_symbol_H-M 'C 1 2/c 1 '
_cod_original_formula_sum 'C32 H40 Cl2 Zr1'
_cod_database_code 4063853

loop_
_symmetry_equiv_pos_as_xyz
x,y,z
-x,-y,-z
x+1/2,y+1/2,z
-x+1/2,-y+1/2,-z
-x,y,-z+1/2
x,-y,z+1/2
-x+1/2,y+1/2,-z+1/2
x+1/2,-y+1/2,z+1/2

loop_
_atom_site_label
_atom_site_type_symbol
_atom_site_fract_x
_atom_site_fract_y
_atom_site_fract_z
_atom_site_U_iso_or_equiv
_atom_site_occupancy
_atom_site_adp_type
_atom_site_refinement_flags_posn
_atom_site_refinement_flags_adp
Zr1 Zr 0.5000 0.88361(4) 0.7500 0.0187 1.0000 Uani S T
Cl2 Cl 0.40803(4) 0.68608(9) 0.65017(6) 0.0272 1.0000 Uani . .
C3 C 0.49855(14) 1.1301(3) 0.8351(2) 0.0214 1.0000 Uani . .
C4 C 0.43526(14) 1.0492(3) 0.7926(2) 0.0208 1.0000 Uani . .
C5 C 0.45147(13) 0.8993(3) 0.8498(2) 0.0194 1.0000 Uani . .
C6 C 0.52425(13) 0.8893(3) 0.9282(2) 0.0205 1.0000 Uani . .
C7 C 0.55191(14) 1.0314(3) 0.9202(2) 0.0225 1.0000 Uani . .
C8 C 0.62680(14) 1.0700(4) 0.9937(2) 0.0289 1.0000 Uani . .
C9 C 0.56615(15) 0.7647(4) 1.0137(2) 0.0279 1.0000 Uani . .
C10 C 0.39876(14) 0.7917(3) 0.8240(2) 0.0221 1.0000 Uani . .
C11 C 0.41729(15) 0.6365(4) 0.8865(3) 0.0312 1.0000 Uani . .
C12 C 0.33209(14) 0.8320(4) 0.7399(2) 0.0254 1.0000 Uani . .
C13 C 0.31573(14) 0.9860(4) 0.6883(2) 0.0258 1.0000 Uani . .
C14 C 0.36520(14) 1.0968(3) 0.7149(2) 0.0232 1.0000 Uani . .
C15 C 0.34568(15) 1.2681(4) 0.6723(2) 0.0321 1.0000 Uani . .
C16 C 0.24114(16) 1.0258(4) 0.6031(3) 0.0379 1.0000 Uani . .
C17 C 0.27444(16) 0.7144(4) 0.7001(3) 0.0402 1.0000 Uani . .
C18 C 0.51029(15) 1.2908(3) 0.8055(2) 0.0275 1.0000 Uani . .
H83 H 0.6458 1.0543 1.0654 0.0416 1.0000 Uiso R .
H82 H 0.6340 1.1801 0.9846 0.0414 1.0000 Uiso R .
H81 H 0.6514 1.0024 0.9803 0.0415 1.0000 Uiso R .
H91 H 0.6138 0.7809 1.0501 0.0411 1.0000 Uiso R .
H92 H 0.5583 0.7722 1.0635 0.0417 1.0000 Uiso R .
H93 H 0.5542 0.6569 0.9841 0.0412 1.0000 Uiso R .
H113 H 0.3777 0.5873 0.8714 0.0482 1.0000 Uiso R .
H112 H 0.4496 0.6577 0.9610 0.0481 1.0000 Uiso R .
H111 H 0.4380 0.5618 0.8702 0.0481 1.0000 Uiso R .
H151 H 0.3166 1.3131 0.6841 0.0480 1.0000 Uiso R .
H152 H 0.3851 1.3354 0.7060 0.0483 1.0000 Uiso R .
H153 H 0.3226 1.2678 0.5980 0.0488 1.0000 Uiso R .
H163 H 0.2330 1.1395 0.5889 0.0514 1.0000 Uiso R .
H162 H 0.2150 0.9886 0.6232 0.0514 1.0000 Uiso R .
H161 H 0.2236 0.9722 0.5389 0.0510 1.0000 Uiso R .
H173 H 0.2437 0.7132 0.6241 0.0561 1.0000 Uiso R .
H172 H 0.2491 0.7486 0.7220 0.0566 1.0000 Uiso R .
H171 H 0.2915 0.6048 0.7254 0.0561 1.0000 Uiso R .
H181 H 0.5581 1.3104 0.8572 0.0339 1.0000 Uiso R .
H182 H 0.4859 1.3774 0.8092 0.0330 1.0000 Uiso R .

loop_
_atom_site_aniso_label
_atom_site_aniso_U_11
_atom_site_aniso_U_22
_atom_site_aniso_U_33
_atom_site_aniso_U_23
_atom_site_aniso_U_13
_atom_site_aniso_U_12
Zr1 0.0217(2) 0.0160(2) 0.0193(2) 0.0000 0.01355(17) 0.0000
Cl2 0.0316(4) 0.0244(4) 0.0286(4) -0.0074(3) 0.0207(3) -0.0093(3)
C3 0.0258(13) 0.0188(14) 0.0197(13) -0.0032(12) 0.0145(11) 0.0005(11)
C4 0.0253(14) 0.0187(13) 0.0212(14) -0.0004(12) 0.0161(12) 0.0026(11)
C5 0.0246(13) 0.0193(14) 0.0164(13) -0.0010(11) 0.0140(12) 0.0000(11)
C6 0.0219(13) 0.0224(14) 0.0185(13) 0.0006(11) 0.0134(11) 0.0041(11)
C7 0.0256(14) 0.0235(15) 0.0202(14) -0.0038(12) 0.0154(12) 0.0003(11)
C8 0.0245(14) 0.0321(17) 0.0240(15) -0.0043(13) 0.0125(13) -0.0023(12)
C9 0.0309(15) 0.0297(16) 0.0217(15) 0.0054(13) 0.0161(13) 0.0061(13)
C10 0.0254(14) 0.0228(15) 0.0219(15) 0.0015(12) 0.0168(12) 0.0019(11)
C11 0.0306(15) 0.0288(16) 0.0355(17) 0.0073(14) 0.0217(14) 0.0004(13)
C12 0.0259(14) 0.0282(16) 0.0279(16) -0.0001(12) 0.0198(13) 0.0005(12)
C13 0.0227(14) 0.0304(16) 0.0236(15) 0.0013(12) 0.0145(13) 0.0051(12)
C14 0.0270(14) 0.0239(15) 0.0176(14) 0.0023(11) 0.0137(12) 0.0064(12)
C15 0.0309(16) 0.0305(17) 0.0334(17) 0.0085(14) 0.0198(14) 0.0106(13)
C16 0.0258(15) 0.044(2) 0.0312(17) 0.0046(16) 0.0123(14) 0.0063(14)
C17 0.0266(16) 0.0404(19) 0.045(2) 0.0017(16) 0.0191(15) -0.0056(14)
C18 0.0333(16) 0.0214(15) 0.0298(16) -0.0023(12) 0.0210(14) -0.0003(12)

loop_
_atom_type_symbol
_atom_type_scat_dispersion_real
_atom_type_scat_dispersion_imag
_atom_type_scat_Cromer_Mann_a1
_atom_type_scat_Cromer_Mann_b1
_atom_type_scat_Cromer_Mann_a2
_atom_type_scat_Cromer_Mann_b2
_atom_type_scat_Cromer_Mann_a3
_atom_type_scat_Cromer_Mann_b3
_atom_type_scat_Cromer_Mann_a4
_atom_type_scat_Cromer_Mann_b4
_atom_type_scat_Cromer_Mann_c
_atom_type_scat_source
C 0.0033 0.0016 2.3100 20.8439 1.0200 10.2075 1.5886 0.5687 0.8650 51.6512 0.2156 'International Tables Vol C 4.2.6.8 and 6.1.1.4'
H 0.0000 0.0000 0.4930 10.5109 0.3229 26.1257 0.1402 3.1424 0.0408 57.7998 0.0030 'International Tables Vol C 4.2.6.8 and 6.1.1.4'
Zr -2.9673 0.5597 17.8765 1.2762 10.9480 11.9160 5.4173 0.1176 3.6572 87.6627 2.0693 'International Tables Vol C 4.2.6.8 and 6.1.1.4'
Cl 0.1484 0.1585 11.4604 0.0104 7.1964 1.1662 6.2556 18.5194 1.6455 47.7784 -9.5574 'International Tables Vol C 4.2.6.8 and 6.1.1.4'

loop_
_geom_angle_atom_site_label_1
_geom_angle_site_symmetry_1
_geom_angle_atom_site_label_2
_geom_angle_atom_site_label_3
_geom_angle_site_symmetry_3
_geom_angle
_geom_angle_publ_flag
C3 5_656 Zr1 C7 5_656 33.23(9) yes
C3 5_656 Zr1 C4 5_656 33.37(9) yes
C7 5_656 Zr1 C4 5_656 54.01(9) yes
C3 5_656 Zr1 C6 5_656 54.75(9) yes
C7 5_656 Zr1 C6 5_656 32.15(9) yes
C4 5_656 Zr1 C6 5_656 53.81(8) yes
C3 5_656 Zr1 C5 5_656 54.64(8) yes
C7 5_656 Zr1 C5 5_656 53.26(8) yes
C4 5_656 Zr1 C5 5_656 32.40(8) yes
C6 5_656 Zr1 C5 5_656 32.11(8) yes
C3 5_656 Zr1 Cl2 5_656 124.99(6) yes
C7 5_656 Zr1 Cl2 5_656 132.12(6) yes
C4 5_656 Zr1 Cl2 5_656 91.67(6) yes
C6 5_656 Zr1 Cl2 5_656 102.11(6) yes
C5 5_656 Zr1 Cl2 5_656 79.61(6) yes
C3 5_656 Zr1 Cl2 . 121.29(6) yes
C7 5_656 Zr1 Cl2 . 88.50(7) yes
C4 5_656 Zr1 Cl2 . 133.03(6) yes
C6 5_656 Zr1 Cl2 . 79.30(6) yes
C5 5_656 Zr1 Cl2 . 104.26(6) yes
C3 5_656 Zr1 C3 . 70.13(13) yes
C7 5_656 Zr1 C3 . 92.66(9) yes
C4 5_656 Zr1 C3 . 87.86(9) yes
C6 5_656 Zr1 C3 . 123.20(9) yes
C5 5_656 Zr1 C3 . 119.85(9) yes
C3 5_656 Zr1 C4 . 87.86(9) yes
C7 5_656 Zr1 C4 . 94.19(9) yes
C4 5_656 Zr1 C4 . 115.58(12) yes
C6 5_656 Zr1 C4 . 124.84(8) yes
C5 5_656 Zr1 C4 . 142.33(8) yes
C3 5_656 Zr1 C5 . 119.85(9) yes
C7 5_656 Zr1 C5 . 123.39(8) yes
C4 5_656 Zr1 C5 . 142.33(8) yes
C6 5_656 Zr1 C5 . 147.70(8) yes
C5 5_656 Zr1 C5 . 174.33(12) yes
C3 5_656 Zr1 C6 . 123.20(9) yes
C7 5_656 Zr1 C6 . 146.01(9) yes
C4 5_656 Zr1 C6 . 124.84(8) yes
C6 5_656 Zr1 C6 . 177.93(12) yes
C5 5_656 Zr1 C6 . 147.70(8) yes
C3 5_656 Zr1 C7 . 92.66(9) yes
C7 5_656 Zr1 C7 . 122.28(13) yes
C4 5_656 Zr1 C7 . 94.19(9) yes
C6 5_656 Zr1 C7 . 146.01(9) yes
C5 5_656 Zr1 C7 . 123.39(8) yes
Cl2 5_656 Zr1 Cl2 . 96.24(4) yes
Cl2 5_656 Zr1 C3 . 121.29(6) yes
Cl2 . Zr1 C3 . 124.99(6) yes
Cl2 5_656 Zr1 C4 . 133.03(6) yes
Cl2 . Zr1 C4 . 91.67(6) yes
C3 . Zr1 C4 . 33.37(9) yes
Cl2 5_656 Zr1 C5 . 104.26(6) yes
Cl2 . Zr1 C5 . 79.61(6) yes
C3 . Zr1 C5 . 54.64(8) yes
C4 . Zr1 C5 . 32.40(8) yes
Cl2 5_656 Zr1 C6 . 79.30(6) yes
Cl2 . Zr1 C6 . 102.11(6) yes
C3 . Zr1 C6 . 54.75(9) yes
C4 . Zr1 C6 . 53.81(8) yes
C5 . Zr1 C6 . 32.11(8) yes
Cl2 5_656 Zr1 C7 . 88.50(7) yes
Cl2 . Zr1 C7 . 132.12(6) yes
C3 . Zr1 C7 . 33.23(9) yes
C4 . Zr1 C7 . 54.01(9) yes
C5 . Zr1 C7 . 53.26(8) yes
C6 . Zr1 C7 . 32.15(9) yes
Zr1 . C3 C4 . 76.31(15) yes
Zr1 . C3 C7 . 74.97(15) yes
C4 . C3 C7 . 106.5(2) yes
Zr1 . C3 C18 . 117.34(18) yes
C4 . C3 C18 . 129.6(2) yes
C7 . C3 C18 . 123.7(3) yes
C3 . C4 Zr1 . 70.32(14) yes
C3 . C4 C5 . 108.0(2) yes
Zr1 . C4 C5 . 75.86(15) yes
C3 . C4 C14 . 132.4(3) yes
Zr1 . C4 C14 . 123.59(18) yes
C5 . C4 C14 . 119.4(2) yes
C4 . C5 Zr1 . 71.73(14) yes
C4 . C5 C6 . 107.7(2) yes
Zr1 . C5 C6 . 72.81(14) yes
C4 . C5 C10 . 120.8(2) yes
Zr1 . C5 C10 . 120.94(18) yes
C6 . C5 C10 . 131.5(2) yes
C5 . C6 Zr1 . 75.08(15) yes
C5 . C6 C7 . 107.7(2) yes
Zr1 . C6 C7 . 71.50(15) yes
C5 . C6 C9 . 128.4(3) yes
Zr1 . C6 C9 . 124.36(18) yes
C7 . C6 C9 . 123.5(2) yes
Zr1 . C7 C3 . 71.81(15) yes
Zr1 . C7 C6 . 76.34(15) yes
C3 . C7 C6 . 110.0(2) yes
Zr1 . C7 C8 . 119.72(18) yes
C3 . C7 C8 . 126.6(3) yes
C6 . C7 C8 . 123.5(3) yes
C7 . C8 H83 . 110.5 no
C7 . C8 H82 . 110.3 no
H83 . C8 H82 . 109.0 no
C7 . C8 H81 . 111.7 no
H83 . C8 H81 . 108.2 no
H82 . C8 H81 . 107.1 no
C6 . C9 H91 . 110.6 no
C6 . C9 H92 . 110.2 no
H91 . C9 H92 . 109.0 no
C6 . C9 H93 . 110.4 no
H91 . C9 H93 . 108.1 no
H92 . C9 H93 . 108.6 no
C5 . C10 C11 . 119.6(2) yes
C5 . C10 C12 . 118.1(3) yes
C11 . C10 C12 . 122.3(2) yes
C10 . C11 H113 . 110.9 no
C10 . C11 H112 . 110.8 no
H113 . C11 H112 . 108.2 no
C10 . C11 H111 . 110.0 no
H113 . C11 H111 . 109.5 no
H112 . C11 H111 . 107.3 no
C10 . C12 C13 . 120.9(3) yes
C10 . C12 C17 . 120.9(3) yes
C13 . C12 C17 . 118.2(3) yes
C12 . C13 C14 . 122.3(2) yes
C12 . C13 C16 . 117.4(3) yes
C14 . C13 C16 . 120.3(3) yes
C4 . C14 C13 . 117.8(3) yes
C4 . C14 C15 . 121.5(3) yes
C13 . C14 C15 . 120.3(2) yes
C14 . C15 H151 . 109.8 no
C14 . C15 H152 . 110.9 no
H151 . C15 H152 . 108.8 no
C14 . C15 H153 . 110.0 no
H151 . C15 H153 . 109.5 no
H152 . C15 H153 . 107.8 no
C13 . C16 H163 . 112.8 no
C13 . C16 H162 . 110.4 no
H163 . C16 H162 . 107.7 no
C13 . C16 H161 . 110.7 no
H163 . C16 H161 . 107.9 no
H162 . C16 H161 . 107.1 no
C12 . C17 H173 . 109.3 no
C12 . C17 H172 . 110.4 no
H173 . C17 H172 . 107.7 no
C12 . C17 H171 . 111.2 no
H173 . C17 H171 . 108.5 no
H172 . C17 H171 . 109.5 no
C18 5_656 C18 C3 . 113.25(17) yes
C18 5_656 C18 H181 . 109.5 no
C3 . C18 H181 . 105.3 no
C18 5_656 C18 H182 . 108.9 no
C3 . C18 H182 . 111.0 no
H181 . C18 H182 . 108.9 no

loop_
_geom_bond_atom_site_label_1
_geom_bond_atom_site_label_2
_geom_bond_site_symmetry_2
_geom_bond_distance
_geom_bond_publ_flag
Zr1 C3 5_656 2.479(3) yes
Zr1 C7 5_656 2.520(3) yes
Zr1 C4 5_656 2.558(3) yes
Zr1 C6 5_656 2.582(3) yes
Zr1 C5 5_656 2.612(3) yes
Zr1 Cl2 5_656 2.4358(7) yes
Zr1 Cl2 . 2.4358(7) yes
Zr1 C3 . 2.479(3) yes
Zr1 C4 . 2.558(3) yes
Zr1 C5 . 2.612(3) yes
Zr1 C6 . 2.582(3) yes
Zr1 C7 . 2.520(3) yes
C3 C4 . 1.448(4) yes
C3 C7 . 1.430(4) yes
C3 C18 . 1.504(4) yes
C4 C5 . 1.443(4) yes
C4 C14 . 1.439(4) yes
C5 C6 . 1.437(4) yes
C5 C10 . 1.430(4) yes
C6 C7 . 1.414(4) yes
C6 C9 . 1.503(4) yes
C7 C8 . 1.506(4) yes
C8 H83 . 0.956 no
C8 H82 . 0.955 no
C8 H81 . 0.963 no
C9 H91 . 0.962 no
C9 H92 . 0.962 no
C9 H93 . 0.964 no
C10 C11 . 1.514(4) yes
C10 C12 . 1.385(4) yes
C11 H113 . 0.962 no
C11 H112 . 0.963 no
C11 H111 . 0.953 no
C12 C13 . 1.432(4) yes
C12 C17 . 1.516(4) yes
C13 C14 . 1.382(4) yes
C13 C16 . 1.514(4) yes
C14 C15 . 1.510(4) yes
C15 H151 . 0.953 no
C15 H152 . 0.957 no
C15 H153 . 0.961 no
C16 H163 . 0.955 no
C16 H162 . 0.963 no
C16 H161 . 0.952 no
C17 H173 . 0.964 no
C17 H172 . 0.960 no
C17 H171 . 0.973 no
C18 C18 5_656 1.546(6) yes
C18 H181 . 0.956 no
C18 H182 . 0.973 no

loop_
_geom_hbond_atom_site_label_D
_geom_hbond_atom_site_label_H
_geom_hbond_atom_site_label_A
_geom_hbond_angle_DHA
_geom_hbond_distance_DH
_geom_hbond_distance_HA
_geom_hbond_distance_DA
_geom_hbond_publ_flag
C15 H152 C18 136 0.96 2.52 3.275(5) yes
